data_4516144
loop_
_publ_author_name
'Zhang, Jitan'
'Liang, Zhenda'
'Wang, Jun'
'Guo, Ziyi'
'Liu, Changqing'
'Xie, Meihua'

_publ_section_title
;
 Metal-Free Synthesis of Functionalized Tetrasubstituted Alkenes by
 Three-Component Reaction of Alkynes, Iodine, and Sodium Sulfinates.
;
_journal_issue 12
_journal_name_full 'ACS omega'
_journal_page_first 18002
_journal_page_last 18015
_journal_paper_doi 10.1021/acsomega.8b02966
_journal_volume 3
_journal_year 2018
_chemical_formula_sum 'C22 H17 I O3 S'
_chemical_formula_weight 488.32
_space_group_IT_number 33
_space_group_name_Hall 'P 2c -2n'
_space_group_name_H-M_alt 'P n a 21'
_symmetry_cell_setting orthorhombic
_symmetry_space_group_name_H-M 'P n a 21'
_atom_sites_solution_hydrogens geom
_atom_sites_solution_primary direct
_atom_sites_solution_secondary difmap
_audit_creation_method SHELXL-97
_cell_angle_alpha 90.00
_cell_angle_beta 90.00
_cell_angle_gamma 90.00
_cell_formula_units_Z 4
_cell_length_a 17.286(2)
_cell_length_b 8.3835(11)
_cell_length_c 14.2909(19)
_cell_measurement_reflns_used 9884
_cell_measurement_temperature 293(2)
_cell_measurement_theta_max 27.74
_cell_measurement_theta_min 2.36
_cell_volume 2071.0(5)
_computing_cell_refinement 'Bruker SMART'
_computing_data_collection 'Bruker SMART'
_computing_data_reduction 'Bruker SAINT'
_computing_molecular_graphics 'Bruker SHELXTL'
_computing_publication_material 'Bruker SHELXTL'
_computing_structure_refinement 'SHELXL-97 (Sheldrick, 1997)'
_computing_structure_solution 'SHELXS-97 (Sheldrick, 1990)'
_diffrn_ambient_temperature 293(2)
_diffrn_measured_fraction_theta_full 0.996
_diffrn_measured_fraction_theta_max 0.996
_diffrn_measurement_device_type 'CCD area detector'
_diffrn_measurement_method 'phi and omega scans'
_diffrn_radiation_monochromator graphite
_diffrn_radiation_source 'fine-focus sealed tube'
_diffrn_radiation_type MoK\a
_diffrn_radiation_wavelength 0.71073
_diffrn_reflns_av_R_equivalents 0.1156
_diffrn_reflns_av_sigmaI/netI 0.0622
_diffrn_reflns_limit_h_max 22
_diffrn_reflns_limit_h_min -22
_diffrn_reflns_limit_k_max 10
_diffrn_reflns_limit_k_min -11
_diffrn_reflns_limit_l_max 18
_diffrn_reflns_limit_l_min -18
_diffrn_reflns_number 17188
_diffrn_reflns_theta_full 27.82
_diffrn_reflns_theta_max 27.82
_diffrn_reflns_theta_min 2.36
_exptl_absorpt_coefficient_mu 1.665
_exptl_absorpt_correction_T_max 0.7883
_exptl_absorpt_correction_T_min 0.7537
_exptl_absorpt_correction_type multi-scan
_exptl_crystal_colour colorless
_exptl_crystal_density_diffrn 1.566
_exptl_crystal_density_method 'not measured'
_exptl_crystal_description block
_exptl_crystal_F_000 968
_exptl_crystal_size_max 0.18
_exptl_crystal_size_mid 0.16
_exptl_crystal_size_min 0.15
_refine_diff_density_max 1.202
_refine_diff_density_min -1.043
_refine_diff_density_rms 0.105
_refine_ls_abs_structure_details 'Flack H D (1983), Acta Cryst. A39, 876-881'
_refine_ls_abs_structure_Flack 0.00(2)
_refine_ls_extinction_method none
_refine_ls_goodness_of_fit_ref 1.061
_refine_ls_hydrogen_treatment mixed
_refine_ls_matrix_type full
_refine_ls_number_parameters 245
_refine_ls_number_reflns 4857
_refine_ls_number_restraints 1
_refine_ls_restrained_S_all 1.061
_refine_ls_R_factor_all 0.0408
_refine_ls_R_factor_gt 0.0383
_refine_ls_shift/su_max 0.002
_refine_ls_shift/su_mean 0.000
_refine_ls_structure_factor_coef Fsqd
_refine_ls_weighting_details 'calc w=1/[\s^2^(Fo^2^)+(0.0470P)^2^+0.4834P] where P=(Fo^2^+2Fc^2^)/3'
_refine_ls_weighting_scheme calc
_refine_ls_wR_factor_gt 0.0912
_refine_ls_wR_factor_ref 0.0937
_reflns_number_gt 4507
_reflns_number_total 4857
_reflns_threshold_expression >2sigma(I)
_cod_data_source_file ao8b02966_si_002.cif
_cod_data_source_block op
_cod_depositor_comments
;
The following automatic conversions were performed:

data item '_symmetry_cell_setting' value 'Orthorhombic' was changed
to 'orthorhombic' in accordance with the
/home/data/users/saulius/crontab/automatic-downloads/current/ACS/lib/dictionaries/cif_core.dic
dictionary named 'cif_core.dic' version 2.4.2 last updated on
2011-04-26.

Automatic conversion script
Id: cif_fix_values 6909 2019-04-08 15:41:33Z antanas 
;
_cod_original_sg_symbol_H-M Pna2(1)
_cod_database_code 4516144

loop_
_symmetry_equiv_pos_as_xyz
'x, y, z'
'-x, -y, z+1/2'
'x+1/2, -y+1/2, z'
'-x+1/2, y+1/2, z+1/2'

loop_
_atom_site_label
_atom_site_type_symbol
_atom_site_fract_x
_atom_site_fract_y
_atom_site_fract_z
_atom_site_U_iso_or_equiv
_atom_site_adp_type
_atom_site_occupancy
_atom_site_symmetry_multiplicity
_atom_site_calc_flag
_atom_site_refinement_flags
C1 C 0.88269(18) 0.0199(4) 0.9855(2) 0.0409(6) Uani 1 1 d .
C2 C 0.9502(2) 0.0616(6) 1.0306(3) 0.0594(9) Uani 1 1 d .
H2 H 0.9919 0.1022 0.9972 0.071 Uiso 1 1 calc R
C3 C 0.9546(3) 0.0417(7) 1.1263(3) 0.0731(12) Uani 1 1 d .
H3 H 0.9995 0.0706 1.1580 0.088 Uiso 1 1 calc R
C4 C 0.8938(3) -0.0198(6) 1.1745(3) 0.0702(12) Uani 1 1 d .
H4 H 0.8974 -0.0334 1.2389 0.084 Uiso 1 1 calc R
C5 C 0.8270(3) -0.0623(8) 1.1286(3) 0.0648(11) Uani 1 1 d .
H5 H 0.7859 -0.1051 1.1623 0.078 Uiso 1 1 calc R
C6 C 0.8201(2) -0.0418(6) 1.0322(3) 0.0511(8) Uani 1 1 d .
H6 H 0.7749 -0.0688 1.0007 0.061 Uiso 1 1 calc R
C7 C 0.87950(16) 0.2523(4) 0.8397(2) 0.0416(5) Uani 1 1 d .
C8 C 0.9462(2) 0.3031(5) 0.7766(2) 0.0462(7) Uani 1 1 d .
C9 C 0.93358(18) 0.3008(4) 0.6744(2) 0.0429(6) Uani 1 1 d .
C10 C 0.8706(2) 0.2254(5) 0.6345(2) 0.0480(7) Uani 1 1 d .
H10 H 0.8337 0.1775 0.6727 0.058 Uiso 1 1 calc R
C11 C 0.8618(2) 0.2206(5) 0.5384(3) 0.0536(8) Uani 1 1 d .
H11 H 0.8199 0.1667 0.5124 0.064 Uiso 1 1 calc R
C12 C 0.9151(2) 0.2958(5) 0.4802(2) 0.0528(8) Uani 1 1 d .
C13 C 0.9774(2) 0.3708(6) 0.5205(3) 0.0605(10) Uani 1 1 d .
H13 H 1.0138 0.4202 0.4824 0.073 Uiso 1 1 calc R
C14 C 0.9873(2) 0.3745(6) 0.6165(3) 0.0566(9) Uani 1 1 d .
H14 H 1.0299 0.4263 0.6422 0.068 Uiso 1 1 calc R
C15 C 0.9042(3) 0.2932(7) 0.3754(3) 0.0767(13) Uani 1 1 d .
H15A H 0.9293 0.2008 0.3498 0.115 Uiso 1 1 calc R
H15B H 0.9264 0.3877 0.3486 0.115 Uiso 1 1 calc R
H15C H 0.8500 0.2895 0.3612 0.115 Uiso 1 1 calc R
C16 C 0.82976(17) 0.3520(4) 0.8774(2) 0.0372(6) Uani 1 1 d .
C17 C 0.76843(19) 0.3181(4) 0.9467(2) 0.0428(6) Uani 1 1 d .
C18 C 0.6984(2) 0.2499(6) 0.9189(3) 0.0560(9) Uani 1 1 d .
H18 H 0.6899 0.2251 0.8563 0.067 Uiso 1 1 calc R
C19 C 0.6417(3) 0.2196(7) 0.9848(4) 0.0722(12) Uani 1 1 d .
H19 H 0.5947 0.1758 0.9662 0.087 Uiso 1 1 calc R
C20 C 0.6546(3) 0.2541(8) 1.0782(4) 0.0795(16) Uani 1 1 d .
H20 H 0.6169 0.2305 1.1225 0.095 Uiso 1 1 calc R
C21 C 0.7231(3) 0.3233(6) 1.1057(3) 0.0708(13) Uani 1 1 d .
H21 H 0.7313 0.3473 1.1684 0.085 Uiso 1 1 calc R
C22 C 0.7797(3) 0.3571(5) 1.0407(2) 0.0530(8) Uani 1 1 d .
H22 H 0.8254 0.4059 1.0594 0.064 Uiso 1 1 calc R
I1 I 0.834896(13) 0.59741(2) 0.84176(3) 0.05521(9) Uani 1 1 d .
O1 O 0.9482(2) -0.0148(4) 0.8231(2) 0.0793(10) Uani 1 1 d .
O2 O 0.8054(2) -0.0218(3) 0.8305(2) 0.0666(7) Uani 1 1 d .
O3 O 1.00638(17) 0.3424(5) 0.8126(2) 0.0703(9) Uani 1 1 d .
S1 S 0.87800(6) 0.04300(10) 0.86348(5) 0.04825(19) Uani 1 1 d .

loop_
_atom_site_aniso_label
_atom_site_aniso_U_11
_atom_site_aniso_U_22
_atom_site_aniso_U_33
_atom_site_aniso_U_23
_atom_site_aniso_U_13
_atom_site_aniso_U_12
C1 0.0536(16) 0.0323(17) 0.0367(12) 0.0039(11) 0.0029(12) 0.0045(12)
C2 0.0528(18) 0.067(3) 0.0587(19) 0.0144(19) -0.0054(15) -0.0028(17)
C3 0.081(3) 0.076(3) 0.063(2) 0.010(2) -0.024(2) -0.004(2)
C4 0.105(4) 0.065(3) 0.0402(16) 0.0084(18) -0.0078(19) 0.006(3)
C5 0.077(3) 0.071(3) 0.0461(19) 0.010(2) 0.0138(17) -0.002(2)
C6 0.0567(18) 0.050(2) 0.0463(17) 0.0067(16) -0.0003(14) -0.0044(16)
C7 0.0536(14) 0.0385(14) 0.0327(11) -0.0001(15) 0.0009(18) -0.0016(10)
C8 0.0529(16) 0.0469(19) 0.0389(13) 0.0033(13) 0.0011(12) -0.0026(15)
C9 0.0474(15) 0.0415(17) 0.0396(13) 0.0056(13) 0.0052(12) 0.0003(13)
C10 0.0517(17) 0.049(2) 0.0434(15) 0.0051(14) 0.0048(13) -0.0037(15)
C11 0.0608(19) 0.054(2) 0.0459(16) 0.0012(16) -0.0004(15) -0.0041(17)
C12 0.0636(19) 0.056(2) 0.0384(14) 0.0042(15) 0.0069(14) 0.0090(17)
C13 0.0571(19) 0.076(3) 0.0484(17) 0.0146(19) 0.0126(15) -0.0039(18)
C14 0.0498(18) 0.069(3) 0.0513(18) 0.0093(18) 0.0060(14) -0.0098(17)
C15 0.099(3) 0.092(4) 0.0398(15) -0.001(2) 0.0049(19) 0.004(3)
C16 0.0536(16) 0.0241(14) 0.0340(11) 0.0025(12) -0.0028(10) -0.0008(11)
C17 0.0559(16) 0.0364(16) 0.0362(13) 0.0017(12) 0.0029(12) 0.0057(13)
C18 0.0597(19) 0.058(2) 0.0504(17) 0.0062(17) -0.0020(15) 0.0027(17)
C19 0.058(2) 0.071(3) 0.087(3) 0.020(3) 0.005(2) 0.002(2)
C20 0.078(3) 0.089(4) 0.072(3) 0.026(3) 0.031(2) 0.025(3)
C21 0.101(3) 0.072(3) 0.0392(15) 0.0070(18) 0.0178(18) 0.028(3)
C22 0.075(2) 0.048(2) 0.0366(14) -0.0033(14) 0.0049(14) 0.0066(17)
I1 0.07907(15) 0.03310(12) 0.05347(13) 0.00762(11) -0.00201(13) -0.00115(8)
O1 0.119(2) 0.0564(18) 0.0623(18) 0.0076(14) 0.0387(17) 0.0323(17)
O2 0.111(2) 0.0435(14) 0.0456(14) -0.0053(13) -0.0154(15) -0.0210(14)
O3 0.0591(15) 0.099(3) 0.0532(13) 0.0025(15) -0.0057(11) -0.0201(16)
S1 0.0785(5) 0.0310(4) 0.0352(3) -0.0005(3) 0.0072(3) 0.0047(4)

loop_
_atom_type_symbol
_atom_type_description
_atom_type_scat_dispersion_real
_atom_type_scat_dispersion_imag
_atom_type_scat_source
C C 0.0033 0.0016 'International Tables Vol C Tables 4.2.6.8 and 6.1.1.4'
H H 0.0000 0.0000 'International Tables Vol C Tables 4.2.6.8 and 6.1.1.4'
O O 0.0106 0.0060 'International Tables Vol C Tables 4.2.6.8 and 6.1.1.4'
S S 0.1246 0.1234 'International Tables Vol C Tables 4.2.6.8 and 6.1.1.4'
I I -0.4742 1.8119 'International Tables Vol C Tables 4.2.6.8 and 6.1.1.4'

loop_
_geom_angle_atom_site_label_1
_geom_angle_atom_site_label_2
_geom_angle_atom_site_label_3
_geom_angle
C6 C1 C2 122.4(3)
C6 C1 S1 119.2(3)
C2 C1 S1 118.4(3)
C1 C2 C3 118.7(4)
C1 C2 H2 120.7
C3 C2 H2 120.7
C4 C3 C2 120.4(4)
C4 C3 H3 119.8
C2 C3 H3 119.8
C3 C4 C5 120.4(4)
C3 C4 H4 119.8
C5 C4 H4 119.8
C4 C5 C6 120.7(4)
C4 C5 H5 119.6
C6 C5 H5 119.6
C1 C6 C5 117.5(4)
C1 C6 H6 121.3
C5 C6 H6 121.3
C16 C7 C8 124.0(3)
C16 C7 S1 122.4(2)
C8 C7 S1 113.5(2)
O3 C8 C9 123.5(3)
O3 C8 C7 118.5(3)
C9 C8 C7 118.0(3)
C10 C9 C14 119.0(3)
C10 C9 C8 122.0(3)
C14 C9 C8 119.0(3)
C11 C10 C9 120.6(3)
C11 C10 H10 119.7
C9 C10 H10 119.7
C10 C11 C12 120.5(4)
C10 C11 H11 119.8
C12 C11 H11 119.8
C13 C12 C11 118.4(3)
C13 C12 C15 121.4(4)
C11 C12 C15 120.2(4)
C12 C13 C14 121.5(4)
C12 C13 H13 119.2
C14 C13 H13 119.2
C13 C14 C9 119.9(4)
C13 C14 H14 120.1
C9 C14 H14 120.1
C12 C15 H15A 109.5
C12 C15 H15B 109.5
H15A C15 H15B 109.5
C12 C15 H15C 109.5
H15A C15 H15C 109.5
H15B C15 H15C 109.5
C7 C16 C17 128.4(3)
C7 C16 I1 119.4(2)
C17 C16 I1 112.2(2)
C22 C17 C18 119.4(3)
C22 C17 C16 120.0(3)
C18 C17 C16 120.7(3)
C19 C18 C17 119.8(4)
C19 C18 H18 120.1
C17 C18 H18 120.1
C18 C19 C20 120.2(5)
C18 C19 H19 119.9
C20 C19 H19 119.9
C21 C20 C19 120.1(4)
C21 C20 H20 119.9
C19 C20 H20 119.9
C20 C21 C22 120.4(4)
C20 C21 H21 119.8
C22 C21 H21 119.8
C21 C22 C17 120.1(4)
C21 C22 H22 120.0
C17 C22 H22 120.0
O1 S1 O2 118.6(2)
O1 S1 C1 108.90(18)
O2 S1 C1 108.81(17)
O1 S1 C7 104.13(18)
O2 S1 C7 108.60(16)
C1 S1 C7 107.24(16)

loop_
_geom_bond_atom_site_label_1
_geom_bond_atom_site_label_2
_geom_bond_distance
C1 C6 1.372(5)
C1 C2 1.378(5)
C1 S1 1.757(3)
C2 C3 1.379(6)
C2 H2 0.9300
C3 C4 1.358(7)
C3 H3 0.9300
C4 C5 1.375(7)
C4 H4 0.9300
C5 C6 1.393(6)
C5 H5 0.9300
C6 H6 0.9300
C7 C16 1.315(4)
C7 C8 1.523(4)
C7 S1 1.787(3)
C8 O3 1.207(5)
C8 C9 1.477(4)
C9 C10 1.382(5)
C9 C14 1.389(5)
C10 C11 1.382(5)
C10 H10 0.9300
C11 C12 1.393(5)
C11 H11 0.9300
C12 C13 1.374(6)
C12 C15 1.510(5)
C13 C14 1.382(6)
C13 H13 0.9300
C14 H14 0.9300
C15 H15A 0.9600
C15 H15B 0.9600
C15 H15C 0.9600
C16 C17 1.478(4)
C16 I1 2.122(3)
C17 C22 1.396(4)
C17 C18 1.396(5)
C18 C19 1.383(7)
C18 H18 0.9300
C19 C20 1.385(8)
C19 H19 0.9300
C20 C21 1.375(9)
C20 H20 0.9300
C21 C22 1.379(6)
C21 H21 0.9300
C22 H22 0.9300
O1 S1 1.429(3)
O2 S1 1.447(3)
